data_7210199
loop_
_publ_author_name
'Li, Meng-Yuan'
'Sevov, Slavi C.'

_publ_section_title
;
 Mellitate-based coordination polymers with a recurring motif: controlling
 dimensionality with secondary ligands
;
_journal_issue 25
_journal_name_full CrystEngComm
_journal_page_first 5107
_journal_paper_doi 10.1039/c3ce40442k
_journal_volume 15
_journal_year 2013
_chemical_formula_sum 'C30 H27 Co2 N6 O18.65'
_chemical_formula_weight 887.76
_chemical_name_common Co-tpt-mel
_chemical_name_systematic
;
?
;
_space_group_IT_number 14
_symmetry_cell_setting monoclinic
_symmetry_space_group_name_Hall '-P 2ybc'
_symmetry_space_group_name_H-M 'P 1 21/c 1'
_atom_sites_solution_hydrogens geom
_atom_sites_solution_primary direct
_atom_sites_solution_secondary difmap
_audit_creation_method SHELXL-97
_cell_angle_alpha 90.00
_cell_angle_beta 92.43(3)
_cell_angle_gamma 90.00
_cell_formula_units_Z 4
_cell_length_a 19.986(3)
_cell_length_b 11.382(2)
_cell_length_c 15.228(4)
_cell_measurement_reflns_used 17034
_cell_measurement_temperature 200(2)
_cell_measurement_theta_max 26.52
_cell_measurement_theta_min 2.24
_cell_volume 3461.0(12)
_computing_cell_refinement 'Bruker SAINT'
_computing_data_collection 'Bruker APEX2'
_computing_data_reduction 'Bruker SAINT'
_computing_molecular_graphics 'Bruker SHELXTL'
_computing_publication_material 'Bruker SHELXTL'
_computing_structure_refinement 'SHELXL-97 (Sheldrick, 2008)'
_computing_structure_solution 'SHELXS-97 (Sheldrick, 2008)'
_diffrn_ambient_temperature 200(2)
_diffrn_measured_fraction_theta_full 0.964
_diffrn_measured_fraction_theta_max 0.964
_diffrn_measurement_device_type 'Bruker APEX-II CCD'
_diffrn_measurement_method '\f and \w scans'
_diffrn_radiation_monochromator graphite
_diffrn_radiation_source 'fine-focus sealed tube'
_diffrn_radiation_type MoK\a
_diffrn_radiation_wavelength 0.71073
_diffrn_reflns_av_R_equivalents 0.0000
_diffrn_reflns_av_sigmaI/netI 0.0805
_diffrn_reflns_limit_h_max 26
_diffrn_reflns_limit_h_min -26
_diffrn_reflns_limit_k_max 15
_diffrn_reflns_limit_k_min 0
_diffrn_reflns_limit_l_max 20
_diffrn_reflns_limit_l_min 0
_diffrn_reflns_number 9907
_diffrn_reflns_theta_full 28.40
_diffrn_reflns_theta_max 28.40
_diffrn_reflns_theta_min 2.04
_exptl_absorpt_coefficient_mu 1.052
_exptl_absorpt_correction_T_max 0.861
_exptl_absorpt_correction_T_min 0.843
_exptl_absorpt_correction_type multi-scan
_exptl_absorpt_process_details 'Blessing, R.H. (1995) Acta Cryst. A51, 33-38'
_exptl_crystal_colour red
_exptl_crystal_density_diffrn 1.704
_exptl_crystal_density_method 'not measured'
_exptl_crystal_description block
_exptl_crystal_F_000 1809
_exptl_crystal_size_max 0.162
_exptl_crystal_size_mid 0.144
_exptl_crystal_size_min 0.142
_refine_diff_density_max 0.665
_refine_diff_density_min -1.078
_refine_diff_density_rms 0.123
_refine_ls_extinction_method none
_refine_ls_goodness_of_fit_ref 1.114
_refine_ls_hydrogen_treatment mixed
_refine_ls_matrix_type full
_refine_ls_number_parameters 543
_refine_ls_number_reflns 8574
_refine_ls_number_restraints 16
_refine_ls_restrained_S_all 1.114
_refine_ls_R_factor_all 0.0806
_refine_ls_R_factor_gt 0.0486
_refine_ls_shift/su_max 0.001
_refine_ls_shift/su_mean 0.000
_refine_ls_structure_factor_coef Fsqd
_refine_ls_weighting_details 'calc w=1/[\s^2^(Fo^2^)+(0.0000P)^2^+6.4587P] where P=(Fo^2^+2Fc^2^)/3'
_refine_ls_weighting_scheme calc
_refine_ls_wR_factor_gt 0.1023
_refine_ls_wR_factor_ref 0.1177
_reflns_number_gt 6639
_reflns_number_total 8574
_reflns_threshold_expression >2sigma(I)
_cod_data_source_file c3ce40442k.txt
_cod_data_source_block twin5_2
_cod_depositor_comments
;
The following automatic conversions were performed:

'_symmetry_cell_setting' value 'Monoclinic' changed to 'monoclinic'
according to /home/saulius/struct/CIF-dictionaries/cif_core.dic
dictionary named 'cif_core.dic' version 2.4.2 from 2011-04-26.

Automatic conversion script
Id: cif_fix_values 1891 2012-01-12 08:04:46Z andrius 
;
_cod_original_cell_volume 3460.9(13)
_cod_original_sg_symbol_H-M 'P 2(1)/c'
_cod_database_code 7210199

loop_
_symmetry_equiv_pos_as_xyz
'x, y, z'
'-x, y+1/2, -z+1/2'
'-x, -y, -z'
'x, -y-1/2, z-1/2'

loop_
_atom_site_label
_atom_site_type_symbol
_atom_site_fract_x
_atom_site_fract_y
_atom_site_fract_z
_atom_site_U_iso_or_equiv
_atom_site_adp_type
_atom_site_occupancy
_atom_site_symmetry_multiplicity
_atom_site_calc_flag
_atom_site_refinement_flags
Co1 Co 0.00026(5) 0.79216(4) 0.36167(3) 0.01279(11) Uani 1 1 d .
Co2 Co 0.19236(2) 0.50133(7) 0.51129(6) 0.01011(10) Uani 1 1 d .
O1 O 0.10200(19) 0.7283(3) 0.5967(3) 0.0177(9) Uani 1 1 d .
O2 O 0.1925(2) 0.6831(3) 0.5213(3) 0.0154(8) Uani 1 1 d .
O3 O 0.10446(19) 0.7724(3) 0.3539(3) 0.0159(9) Uani 1 1 d .
O4 O 0.21318(17) 0.7981(3) 0.3347(3) 0.0140(8) Uani 1 1 d .
H4 H 0.2083 0.7364 0.3048 0.021 Uiso 1 1 calc R
O5 O 0.1269(2) 1.0304(4) 0.2711(3) 0.0187(9) Uani 1 1 d .
O6 O 0.21156(19) 1.1537(3) 0.3108(3) 0.0170(9) Uani 1 1 d .
O7 O 0.1036(2) 1.2730(3) 0.4135(3) 0.0222(10) Uani 1 1 d .
O8 O 0.1931(2) 1.3202(3) 0.5002(3) 0.0149(9) Uani 1 1 d .
O9 O 0.10366(18) 1.2284(3) 0.6573(3) 0.0142(9) Uani 1 1 d .
O10 O 0.21315(17) 1.2067(3) 0.6866(3) 0.0133(8) Uani 1 1 d .
H10 H 0.2053 1.2504 0.7294 0.020 Uiso 1 1 calc R
O11 O 0.1256(2) 0.9696(4) 0.7423(3) 0.0182(9) Uani 1 1 d .
O12 O 0.20995(18) 0.8496(3) 0.7122(3) 0.0162(9) Uani 1 1 d .
O1W O -0.0004(2) 0.6364(2) 0.42510(19) 0.0215(6) Uani 1 1 d D
H1WA H -0.0340(19) 0.594(5) 0.432(4) 0.032 Uiso 1 1 d D
H1WB H 0.0343(18) 0.601(5) 0.412(4) 0.032 Uiso 1 1 d D
O2W O -0.0003(3) 0.7276(2) 0.23032(19) 0.0254(6) Uani 1 1 d D
H2WA H -0.035(2) 0.742(7) 0.199(5) 0.038 Uiso 1 1 d D
H2WB H 0.034(2) 0.742(7) 0.202(5) 0.038 Uiso 1 1 d D
O3W O 0.0008(3) 0.9610(2) 0.3195(2) 0.0319(7) Uani 1 1 d D
H3WA H -0.032(3) 0.986(6) 0.288(5) 0.048 Uiso 1 1 d D
H3WB H 0.034(3) 0.992(6) 0.295(6) 0.048 Uiso 1 1 d D
O4W O 0.0007(3) 0.8668(3) 0.4918(2) 0.0301(7) Uani 1 1 d D
H4WA H -0.022(3) 0.880(5) 0.536(2) 0.045 Uiso 1 1 d D
H4WB H 0.030(2) 0.825(5) 0.518(4) 0.045 Uiso 1 1 d D
O5W O 0.1125(2) 0.4960(3) 0.5994(3) 0.0125(8) Uani 1 1 d .
O6W O 0.1124(2) 0.5064(3) 0.4121(3) 0.0128(8) Uani 1 1 d D
H6WA H 0.122(3) 0.521(4) 0.3600(13) 0.019 Uiso 1 1 d D
H6WB H 0.108(3) 0.4334(12) 0.406(4) 0.019 Uiso 1 1 d D
N1 N 0.5067(2) 0.4798(3) 0.7159(4) 0.0215(10) Uani 1 1 d .
N2 N 0.5771(2) 0.5614(4) 0.8304(3) 0.0238(9) Uani 1 1 d .
N3 N 0.4585(2) 0.5729(4) 0.8399(3) 0.0229(10) Uani 1 1 d .
N4 N 0.2691(2) 0.4858(4) 0.6135(3) 0.0147(10) Uani 1 1 d .
N5 N 0.7318(2) 0.4834(4) 0.5833(3) 0.0144(10) Uani 1 1 d .
N6 N 0.5486(3) 0.7369(4) 1.1312(4) 0.0417(12) Uani 1 1 d .
C1 C 0.1617(2) 0.8826(4) 0.5295(4) 0.0096(11) Uani 1 1 d .
C2 C 0.1637(2) 0.9163(4) 0.4426(4) 0.0075(10) Uani 1 1 d U
C3 C 0.1658(3) 1.0373(5) 0.4214(4) 0.0101(11) Uani 1 1 d .
C4 C 0.1626(3) 1.1203(4) 0.4873(4) 0.0086(11) Uani 1 1 d .
C5 C 0.1627(3) 1.0857(5) 0.5758(4) 0.0105(11) Uani 1 1 d .
C6 C 0.1631(3) 0.9667(5) 0.5988(4) 0.0097(11) Uani 1 1 d .
C7 C 0.1516(2) 0.7525(5) 0.5523(4) 0.0104(11) Uani 1 1 d .
C8 C 0.1585(2) 0.8222(4) 0.3712(4) 0.0097(11) Uani 1 1 d .
C9 C 0.1678(3) 1.0760(5) 0.3267(4) 0.0117(11) Uani 1 1 d .
C10 C 0.1533(2) 1.2475(5) 0.4637(4) 0.0113(11) Uani 1 1 d .
C11 C 0.1574(2) 1.1798(4) 0.6450(4) 0.0103(11) Uani 1 1 d .
C12 C 0.1658(3) 0.9261(5) 0.6923(4) 0.0102(11) Uani 1 1 d .
C13 C 0.4541(3) 0.5161(4) 0.7621(3) 0.0201(10) Uani 1 1 d .
C14 C 0.5662(2) 0.5109(4) 0.7520(4) 0.0202(10) Uani 1 1 d .
C15 C 0.5217(3) 0.5870(4) 0.8729(3) 0.0206(10) Uani 1 1 d .
C16 C 0.2780(3) 0.5675(5) 0.6762(4) 0.0234(13) Uani 1 1 d .
H16A H 0.2429 0.6222 0.6842 0.028 Uiso 1 1 calc R
C17 C 0.3355(3) 0.5771(5) 0.7300(4) 0.0251(13) Uani 1 1 d .
H17A H 0.3391 0.6357 0.7744 0.030 Uiso 1 1 calc R
C18 C 0.3872(3) 0.4993(5) 0.7176(4) 0.0202(11) Uani 1 1 d .
C19 C 0.3772(3) 0.4102(5) 0.6564(4) 0.0265(14) Uani 1 1 d .
H19A H 0.4110 0.3530 0.6483 0.032 Uiso 1 1 calc R
C20 C 0.3181(3) 0.4056(5) 0.6078(4) 0.0225(13) Uani 1 1 d .
H20A H 0.3113 0.3421 0.5679 0.027 Uiso 1 1 calc R
C21 C 0.6802(3) 0.4067(5) 0.5741(5) 0.0266(15) Uani 1 1 d .
H21A H 0.6812 0.3485 0.5294 0.032 Uiso 1 1 calc R
C22 C 0.6256(3) 0.4106(5) 0.6282(5) 0.0280(14) Uani 1 1 d .
H22A H 0.5893 0.3576 0.6190 0.034 Uiso 1 1 calc R
C23 C 0.6250(3) 0.4933(4) 0.6963(4) 0.0199(11) Uani 1 1 d .
C24 C 0.6803(3) 0.5666(5) 0.7079(4) 0.0206(12) Uani 1 1 d .
H24A H 0.6829 0.6208 0.7553 0.025 Uiso 1 1 calc R
C25 C 0.7313(3) 0.5603(5) 0.6505(4) 0.0165(11) Uani 1 1 d .
H25A H 0.7681 0.6127 0.6585 0.020 Uiso 1 1 calc R
C26 C 0.6010(3) 0.6986(5) 1.0861(4) 0.0391(14) Uani 1 1 d .
H26A H 0.6446 0.7052 1.1131 0.047 Uiso 1 1 calc R
C27 C 0.5947(3) 0.6501(5) 1.0025(4) 0.0293(12) Uani 1 1 d .
H27A H 0.6330 0.6242 0.9730 0.035 Uiso 1 1 calc R
C28 C 0.5301(3) 0.6404(5) 0.9626(4) 0.0249(12) Uani 1 1 d .
C29 C 0.4752(3) 0.6750(5) 1.0087(4) 0.0294(13) Uani 1 1 d .
H29A H 0.4309 0.6665 0.9845 0.035 Uiso 1 1 calc R
C30 C 0.4878(3) 0.7234(5) 1.0927(5) 0.0372(14) Uani 1 1 d .
H30A H 0.4504 0.7482 1.1244 0.045 Uiso 1 1 calc R
O7W O 0.3294(5) 0.8448(8) 0.6018(7) 0.080(4) Uiso 0.646(16) 1 d P

loop_
_atom_site_aniso_label
_atom_site_aniso_U_11
_atom_site_aniso_U_22
_atom_site_aniso_U_33
_atom_site_aniso_U_23
_atom_site_aniso_U_13
_atom_site_aniso_U_12
Co1 0.0105(2) 0.00981(19) 0.0180(3) -0.00148(17) 0.0003(5) 0.0003(3)
Co2 0.0112(2) 0.00633(18) 0.0128(2) -0.00042(16) 0.0011(4) 0.0001(3)
O1 0.0159(19) 0.011(2) 0.026(3) 0.0018(18) 0.0081(19) -0.0012(15)
O2 0.019(2) 0.0073(16) 0.020(2) 0.0002(15) 0.0021(19) 0.0001(15)
O3 0.0133(18) 0.011(2) 0.023(3) -0.0036(17) 0.0026(19) -0.0033(15)
O4 0.0142(18) 0.0133(18) 0.015(2) -0.0056(15) 0.0005(16) -0.0042(14)
O5 0.026(2) 0.019(2) 0.011(2) -0.0033(17) -0.0013(19) -0.0048(17)
O6 0.021(2) 0.0166(19) 0.013(2) 0.0099(16) -0.0011(18) -0.0042(15)
O7 0.025(2) 0.011(2) 0.029(3) -0.0025(18) -0.013(2) 0.0029(17)
O8 0.021(2) 0.0045(16) 0.018(2) -0.0013(14) -0.0102(19) -0.0009(14)
O9 0.0112(18) 0.0119(19) 0.020(3) -0.0076(17) 0.0028(18) -0.0007(15)
O10 0.0130(18) 0.0125(19) 0.014(2) -0.0085(15) -0.0045(16) 0.0000(13)
O11 0.023(2) 0.021(2) 0.012(2) 0.0045(17) 0.0070(19) 0.0068(17)
O12 0.0166(19) 0.016(2) 0.016(2) 0.0034(16) 0.0010(17) 0.0035(15)
O1W 0.0113(12) 0.0169(12) 0.0366(17) 0.0060(11) 0.005(3) 0.000(2)
O2W 0.0157(12) 0.0396(16) 0.0209(16) -0.0055(12) 0.001(3) 0.005(3)
O3W 0.0187(14) 0.0178(13) 0.059(2) 0.0143(13) 0.004(3) 0.001(2)
O4W 0.0199(14) 0.0389(16) 0.0311(19) -0.0236(13) -0.002(3) 0.007(3)
O5W 0.0146(19) 0.009(2) 0.014(2) -0.0020(17) -0.0003(18) -0.0039(14)
O6W 0.0136(19) 0.009(2) 0.016(2) 0.0039(17) -0.0003(17) -0.0013(14)
N1 0.0096(18) 0.0275(19) 0.028(3) -0.003(2) 0.0032(16) -0.0020(15)
N2 0.0171(19) 0.030(2) 0.024(2) -0.0060(18) 0.0013(18) -0.0042(17)
N3 0.0163(19) 0.029(2) 0.023(3) -0.0035(18) -0.0026(19) 0.0006(17)
N4 0.011(2) 0.021(2) 0.013(2) -0.0002(19) 0.0000(19) -0.0006(17)
N5 0.013(2) 0.011(2) 0.020(3) -0.0003(19) 0.0013(19) 0.0001(16)
N6 0.057(3) 0.041(3) 0.027(3) -0.008(2) 0.002(3) -0.009(3)
C1 0.009(2) 0.006(2) 0.014(3) -0.003(2) 0.001(2) 0.0031(18)
C2 0.0078(16) 0.0053(16) 0.0092(18) -0.0031(14) -0.0019(15) 0.0010(14)
C3 0.007(2) 0.011(2) 0.012(3) 0.006(2) -0.003(2) -0.0017(18)
C4 0.012(2) 0.008(2) 0.007(3) 0.004(2) 0.001(2) 0.0028(18)
C5 0.012(2) 0.010(2) 0.009(3) 0.0013(18) -0.0028(19) 0.0022(17)
C6 0.013(2) 0.008(2) 0.008(3) -0.0057(19) -0.002(2) -0.0001(18)
C7 0.013(2) 0.008(2) 0.010(3) 0.001(2) -0.002(2) 0.002(2)
C8 0.013(3) 0.005(2) 0.010(3) -0.001(2) -0.002(2) 0.0036(19)
C9 0.011(2) 0.012(3) 0.013(3) 0.000(2) 0.000(2) 0.004(2)
C10 0.014(2) 0.007(2) 0.014(3) 0.001(2) 0.004(2) 0.003(2)
C11 0.016(3) 0.009(2) 0.005(3) 0.004(2) -0.003(2) 0.003(2)
C12 0.018(3) 0.005(2) 0.007(3) -0.001(2) -0.001(2) -0.003(2)
C13 0.019(2) 0.024(2) 0.017(3) -0.0015(19) 0.002(2) -0.0042(18)
C14 0.019(2) 0.022(2) 0.020(3) -0.002(2) 0.004(2) -0.0035(17)
C15 0.022(2) 0.020(2) 0.019(3) -0.0028(19) 0.002(2) -0.0062(18)
C16 0.021(3) 0.027(3) 0.021(3) -0.009(2) -0.001(2) 0.007(2)
C17 0.019(3) 0.030(3) 0.026(3) -0.013(2) -0.006(2) 0.002(2)
C18 0.015(2) 0.023(2) 0.023(3) -0.001(2) -0.001(2) 0.0005(18)
C19 0.019(3) 0.028(3) 0.033(4) -0.009(2) -0.006(3) 0.007(2)
C20 0.022(3) 0.017(3) 0.027(4) -0.008(3) -0.011(3) 0.006(2)
C21 0.026(3) 0.025(3) 0.030(4) -0.012(3) 0.007(3) -0.006(2)
C22 0.020(3) 0.024(3) 0.041(4) -0.007(3) 0.008(3) -0.009(2)
C23 0.016(2) 0.023(2) 0.021(3) -0.001(2) 0.004(2) 0.0029(18)
C24 0.019(2) 0.021(2) 0.022(3) -0.004(2) 0.002(2) -0.0009(18)
C25 0.011(2) 0.020(3) 0.019(3) -0.002(2) -0.001(2) -0.0053(19)
C26 0.043(3) 0.045(3) 0.028(3) -0.007(3) -0.009(3) -0.012(3)
C27 0.031(3) 0.036(3) 0.021(3) -0.009(2) 0.003(2) -0.010(2)
C28 0.024(3) 0.029(3) 0.021(3) 0.003(2) 0.001(2) -0.006(2)
C29 0.031(3) 0.036(3) 0.022(3) -0.008(2) 0.004(3) 0.005(2)
C30 0.050(4) 0.036(3) 0.026(4) -0.012(3) 0.003(3) -0.004(3)

loop_
_atom_type_symbol
_atom_type_description
_atom_type_scat_dispersion_real
_atom_type_scat_dispersion_imag
_atom_type_scat_source
C C 0.0033 0.0016 'International Tables Vol C Tables 4.2.6.8 and 6.1.1.4'
H H 0.0000 0.0000 'International Tables Vol C Tables 4.2.6.8 and 6.1.1.4'
N N 0.0061 0.0033 'International Tables Vol C Tables 4.2.6.8 and 6.1.1.4'
O O 0.0106 0.0060 'International Tables Vol C Tables 4.2.6.8 and 6.1.1.4'
Co Co 0.3494 0.9721 'International Tables Vol C Tables 4.2.6.8 and 6.1.1.4'

loop_
_geom_angle_atom_site_label_1
_geom_angle_atom_site_label_2
_geom_angle_atom_site_label_3
_geom_angle
_geom_angle_site_symmetry_1
_geom_angle_site_symmetry_3
O1W Co1 O3W 169.89(13) . .
O1W Co1 O9 86.64(18) . 3_576
O3W Co1 O9 94.62(19) . 3_576
O1W Co1 O3 87.67(18) . .
O3W Co1 O3 93.75(19) . .
O9 Co1 O3 163.17(9) 3_576 .
O1W Co1 O2W 98.41(11) . .
O3W Co1 O2W 91.70(13) . .
O9 Co1 O2W 82.3(2) 3_576 .
O3 Co1 O2W 82.9(2) . .
O1W Co1 O4W 84.61(12) . .
O3W Co1 O4W 85.28(14) . .
O9 Co1 O4W 97.82(19) 3_576 .
O3 Co1 O4W 97.40(19) . .
O2W Co1 O4W 176.97(12) . .
O8 Co2 O2 179.27(18) 1_545 .
O8 Co2 O5W 91.80(15) 1_545 .
O2 Co2 O5W 88.94(15) . .
O8 Co2 N5 91.04(17) 1_545 3_666
O2 Co2 N5 88.23(16) . 3_666
O5W Co2 N5 175.50(16) . 3_666
O8 Co2 N4 88.29(16) 1_545 .
O2 Co2 N4 91.72(17) . .
O5W Co2 N4 94.13(16) . .
N5 Co2 N4 89.44(11) 3_666 .
O8 Co2 O6W 88.66(15) 1_545 .
O2 Co2 O6W 91.36(15) . .
O5W Co2 O6W 83.62(9) . .
N5 Co2 O6W 92.96(17) 3_666 .
N4 Co2 O6W 176.15(16) . .
C7 O2 Co2 131.4(4) . .
C8 O3 Co1 142.7(4) . .
C10 O8 Co2 133.2(3) . 1_565
C11 O9 Co1 142.6(4) . 3_576
C14 N1 C13 113.7(5) . .
C14 N2 C15 114.8(4) . .
C13 N3 C15 114.1(4) . .
C16 N4 C20 116.3(5) . .
C16 N4 Co2 121.9(4) . .
C20 N4 Co2 120.6(4) . .
C25 N5 C21 117.9(5) . .
C25 N5 Co2 119.1(3) . 3_666
C21 N5 Co2 122.7(4) . 3_666
C30 N6 C26 116.8(5) . .
C2 C1 C6 121.6(5) . .
C2 C1 C7 119.6(5) . .
C6 C1 C7 118.6(5) . .
C1 C2 C3 119.5(5) . .
C1 C2 C8 118.9(5) . .
C3 C2 C8 121.5(5) . .
C4 C3 C2 119.8(5) . .
C4 C3 C9 119.8(5) . .
C2 C3 C9 120.3(5) . .
C3 C4 C5 120.5(5) . .
C3 C4 C10 119.7(5) . .
C5 C4 C10 119.7(5) . .
C6 C5 C4 120.8(5) . .
C6 C5 C11 120.8(5) . .
C4 C5 C11 118.3(5) . .
C5 C6 C1 117.7(5) . .
C5 C6 C12 122.5(5) . .
C1 C6 C12 119.8(5) . .
O2 C7 O1 127.8(5) . .
O2 C7 C1 115.5(5) . .
O1 C7 C1 116.6(5) . .
O3 C8 O4 124.3(5) . .
O3 C8 C2 120.4(5) . .
O4 C8 C2 115.3(4) . .
O5 C9 O6 126.0(6) . .
O5 C9 C3 118.6(5) . .
O6 C9 C3 115.4(5) . .
O8 C10 O7 125.6(5) . .
O8 C10 C4 117.3(5) . .
O7 C10 C4 116.9(5) . .
O9 C11 O10 123.9(5) . .
O9 C11 C5 120.9(5) . .
O10 C11 C5 115.1(4) . .
O11 C12 O12 126.4(5) . .
O11 C12 C6 117.7(5) . .
O12 C12 C6 115.9(5) . .
N3 C13 N1 125.5(5) . .
N3 C13 C18 119.1(5) . .
N1 C13 C18 115.3(5) . .
N2 C14 N1 126.2(5) . .
N2 C14 C23 117.6(4) . .
N1 C14 C23 116.0(5) . .
N2 C15 N3 125.1(5) . .
N2 C15 C28 117.9(4) . .
N3 C15 C28 117.0(5) . .
N4 C16 C17 123.9(5) . .
C18 C17 C16 118.3(6) . .
C17 C18 C19 118.3(5) . .
C17 C18 C13 121.3(5) . .
C19 C18 C13 120.1(5) . .
C20 C19 C18 119.3(5) . .
N4 C20 C19 123.6(5) . .
N5 C21 C22 122.0(6) . .
C21 C22 C23 119.3(5) . .
C24 C23 C22 117.6(5) . .
C24 C23 C14 119.3(5) . .
C22 C23 C14 122.9(5) . .
C25 C24 C23 119.8(5) . .
N5 C25 C24 123.2(5) . .
N6 C26 C27 123.6(6) . .
C26 C27 C28 118.2(5) . .
C29 C28 C27 119.4(6) . .
C29 C28 C15 121.2(5) . .
C27 C28 C15 119.3(5) . .
C28 C29 C30 117.3(6) . .
N6 C30 C29 124.7(6) . .

loop_
_geom_bond_atom_site_label_1
_geom_bond_atom_site_label_2
_geom_bond_distance
_geom_bond_site_symmetry_2
Co1 O1W 2.019(2) .
Co1 O3W 2.027(3) .
Co1 O9 2.098(4) 3_576
Co1 O3 2.103(4) .
Co1 O2W 2.131(3) .
Co1 O4W 2.156(3) .
Co2 O8 2.068(4) 1_545
Co2 O2 2.075(4) .
Co2 O5W 2.129(4) .
Co2 N5 2.142(5) 3_666
Co2 N4 2.146(5) .
Co2 O6W 2.152(4) .
O1 C7 1.254(7) .
O2 C7 1.245(6) .
O3 C8 1.237(6) .
O4 C8 1.277(6) .
O5 C9 1.263(7) .
O6 C9 1.274(7) .
O7 C10 1.261(7) .
O8 C10 1.260(6) .
O8 Co2 2.068(4) 1_565
O9 C11 1.230(6) .
O9 Co1 2.098(4) 3_576
O10 C11 1.295(6) .
O11 C12 1.235(7) .
O12 C12 1.267(6) .
N1 C14 1.336(6) .
N1 C13 1.355(7) .
N2 C14 1.334(7) .
N2 C15 1.337(6) .
N3 C13 1.349(7) .
N3 C15 1.349(7) .
N4 C16 1.339(7) .
N4 C20 1.345(7) .
N5 C25 1.346(7) .
N5 C21 1.353(7) .
N5 Co2 2.142(5) 3_666
N6 C30 1.336(8) .
N6 C26 1.348(8) .
C1 C2 1.380(8) .
C1 C6 1.424(7) .
C1 C7 1.536(7) .
C2 C3 1.416(7) .
C2 C8 1.527(7) .
C3 C4 1.382(8) .
C3 C9 1.510(8) .
C4 C5 1.404(8) .
C4 C10 1.501(7) .
C5 C6 1.400(7) .
C5 C11 1.510(8) .
C6 C12 1.496(8) .
C13 C18 1.488(7) .
C14 C23 1.490(7) .
C15 C28 1.499(7) .
C16 C17 1.387(8) .
C17 C18 1.380(7) .
C18 C19 1.385(8) .
C19 C20 1.367(8) .
C21 C22 1.396(8) .
C22 C23 1.402(8) .
C23 C24 1.391(7) .
C24 C25 1.372(8) .
C26 C27 1.389(8) .
C27 C28 1.409(7) .
C28 C29 1.383(8) .
C29 C30 1.406(9) .

loop_
_geom_torsion_atom_site_label_1
_geom_torsion_atom_site_label_2
_geom_torsion_atom_site_label_3
_geom_torsion_atom_site_label_4
_geom_torsion
_geom_torsion_site_symmetry_1
O8 Co2 O2 C7 163(14) 1_545
O5W Co2 O2 C7 -12.8(5) .
N5 Co2 O2 C7 163.8(5) 3_666
N4 Co2 O2 C7 -106.9(5) .
O6W Co2 O2 C7 70.8(5) .
O1W Co1 O3 C8 -126.0(7) .
O3W Co1 O3 C8 44.0(7) .
O9 Co1 O3 C8 163.7(7) 3_576
O2W Co1 O3 C8 135.2(7) .
O4W Co1 O3 C8 -41.8(7) .
O8 Co2 N4 C16 -154.4(5) 1_545
O2 Co2 N4 C16 26.3(5) .
O5W Co2 N4 C16 -62.8(4) .
N5 Co2 N4 C16 114.5(4) 3_666
O6W Co2 N4 C16 -117(2) .
O8 Co2 N4 C20 38.3(5) 1_545
O2 Co2 N4 C20 -140.9(5) .
O5W Co2 N4 C20 130.0(5) .
N5 Co2 N4 C20 -52.7(5) 3_666
O6W Co2 N4 C20 76(3) .
C6 C1 C2 C3 -1.3(9) .
C7 C1 C2 C3 173.3(4) .
C6 C1 C2 C8 -176.9(5) .
C7 C1 C2 C8 -2.3(7) .
C1 C2 C3 C4 -3.1(8) .
C8 C2 C3 C4 172.4(5) .
C1 C2 C3 C9 -179.8(5) .
C8 C2 C3 C9 -4.2(8) .
C2 C3 C4 C5 5.1(9) .
C9 C3 C4 C5 -178.2(5) .
C2 C3 C4 C10 -169.8(4) .
C9 C3 C4 C10 6.9(8) .
C3 C4 C5 C6 -2.8(9) .
C10 C4 C5 C6 172.1(4) .
C3 C4 C5 C11 -178.5(5) .
C10 C4 C5 C11 -3.5(8) .
C4 C5 C6 C1 -1.5(9) .
C11 C5 C6 C1 174.1(5) .
C4 C5 C6 C12 177.6(5) .
C11 C5 C6 C12 -6.8(8) .
C2 C1 C6 C5 3.5(9) .
C7 C1 C6 C5 -171.1(4) .
C2 C1 C6 C12 -175.6(5) .
C7 C1 C6 C12 9.7(8) .
Co2 O2 C7 O1 9.8(9) .
Co2 O2 C7 C1 -167.0(4) .
C2 C1 C7 O2 55.2(7) .
C6 C1 C7 O2 -130.0(6) .
C2 C1 C7 O1 -121.9(6) .
C6 C1 C7 O1 52.8(7) .
Co1 O3 C8 O4 -159.0(5) .
Co1 O3 C8 C2 23.3(10) .
C1 C2 C8 O3 72.4(7) .
C3 C2 C8 O3 -103.1(6) .
C1 C2 C8 O4 -105.4(6) .
C3 C2 C8 O4 79.0(6) .
C4 C3 C9 O5 -129.3(6) .
C2 C3 C9 O5 47.4(8) .
C4 C3 C9 O6 50.6(7) .
C2 C3 C9 O6 -132.7(5) .
Co2 O8 C10 O7 9.1(9) 1_565
Co2 O8 C10 C4 -166.0(4) 1_565
C3 C4 C10 O8 -129.8(6) .
C5 C4 C10 O8 55.2(7) .
C3 C4 C10 O7 54.6(7) .
C5 C4 C10 O7 -120.4(6) .
Co1 O9 C11 O10 -161.1(4) 3_576
Co1 O9 C11 C5 21.4(9) 3_576
C6 C5 C11 O9 -100.2(6) .
C4 C5 C11 O9 75.5(7) .
C6 C5 C11 O10 82.1(6) .
C4 C5 C11 O10 -102.2(6) .
C5 C6 C12 O11 50.0(8) .
C1 C6 C12 O11 -130.9(5) .
C5 C6 C12 O12 -129.9(5) .
C1 C6 C12 O12 49.2(7) .
C15 N3 C13 N1 -3.3(7) .
C15 N3 C13 C18 -177.6(5) .
C14 N1 C13 N3 -3.4(7) .
C14 N1 C13 C18 171.1(4) .
C15 N2 C14 N1 -3.4(7) .
C15 N2 C14 C23 172.7(4) .
C13 N1 C14 N2 7.1(7) .
C13 N1 C14 C23 -169.0(4) .
C14 N2 C15 N3 -4.7(7) .
C14 N2 C15 C28 178.1(4) .
C13 N3 C15 N2 7.7(7) .
C13 N3 C15 C28 -175.0(4) .
C20 N4 C16 C17 4.1(9) .
Co2 N4 C16 C17 -163.7(5) .
N4 C16 C17 C18 1.2(10) .
C16 C17 C18 C19 -4.7(9) .
C16 C17 C18 C13 169.7(6) .
N3 C13 C18 C17 28.0(8) .
N1 C13 C18 C17 -146.9(6) .
N3 C13 C18 C19 -157.7(5) .
N1 C13 C18 C19 27.4(7) .
C17 C18 C19 C20 3.0(9) .
C13 C18 C19 C20 -171.5(6) .
C16 N4 C20 C19 -5.9(9) .
Co2 N4 C20 C19 162.0(5) .
C18 C19 C20 N4 2.5(10) .
C25 N5 C21 C22 4.1(9) .
Co2 N5 C21 C22 -169.4(5) 3_666
N5 C21 C22 C23 -2.4(10) .
C21 C22 C23 C24 -1.5(9) .
C21 C22 C23 C14 174.3(6) .
N2 C14 C23 C24 -25.5(7) .
N1 C14 C23 C24 151.0(5) .
N2 C14 C23 C22 158.8(5) .
N1 C14 C23 C22 -24.7(7) .
C22 C23 C24 C25 3.5(8) .
C14 C23 C24 C25 -172.5(5) .
C21 N5 C25 C24 -2.0(8) .
Co2 N5 C25 C24 171.7(4) 3_666
C23 C24 C25 N5 -1.8(9) .
C30 N6 C26 C27 1.8(9) .
N6 C26 C27 C28 0.0(9) .
C26 C27 C28 C29 -2.3(8) .
C26 C27 C28 C15 -179.3(5) .
N2 C15 C28 C29 176.5(5) .
N3 C15 C28 C29 -1.0(7) .
N2 C15 C28 C27 -6.6(7) .
N3 C15 C28 C27 175.9(5) .
C27 C28 C29 C30 2.6(8) .
C15 C28 C29 C30 179.5(5) .
C26 N6 C30 C29 -1.5(9) .
C28 C29 C30 N6 -0.8(9) .
